data_2107439
loop_
_publ_author_name
'Rea, J.R.'
'Kostiner, E.'

_publ_section_title
;
 The crystal structure of manganese chlorophosphate, Mn2 (P O4) Cl
;
_journal_name_full 'Acta Crystallographica B (24,1968-38,1982)'
_journal_page_first 2505
_journal_page_last 2509
_journal_volume 28
_journal_year 1972
_chemical_formula_sum 'Cl Mn2 O4 P'
_chemical_name_systematic 'Mn2 (P O4) Cl'
_space_group_IT_number 33
_symmetry_space_group_name_Hall 'P 2c -2n'
_symmetry_space_group_name_H-M 'P n a 21'
_cell_angle_alpha 90
_cell_angle_beta 90
_cell_angle_gamma 90
_cell_formula_units_Z 4
_cell_length_a 11.364
_cell_length_b 8.0965
_cell_length_c 4.9053
_cell_volume 451.330
_citation_journal_id_ASTM ACBCAR
_cod_data_source_file Rea_ACBCAR_1972_411.cif
_cod_data_source_block Cl1Mn2O4P1
_cod_original_cell_volume 451.33
_cod_original_formula_sum 'Cl1 Mn2 O4 P1'
_cod_database_code 2107439

loop_
_symmetry_equiv_pos_as_xyz
x,y,z
-x,-y,z+1/2
-x+1/2,y+1/2,z+1/2
x+1/2,-y+1/2,z

loop_
_atom_site_label
_atom_site_type_symbol
_atom_site_fract_x
_atom_site_fract_y
_atom_site_fract_z
_atom_site_occupancy
_atom_site_U_iso_or_equiv
O1 O-2 0.7737 0.9636 0.8552 1 0.0
O3 O-2 0.5443 0.6242 0.2982 1 0.0
O4 O-2 0.7297 0.7766 0.3534 1 0.0
P1 P+5 0.6642 0.6218 0.4539 1 0.0
Mn2 Mn+2 0.6243 0.8458 0.0042 1 0.0
O2 O-2 0.6494 0.6208 0.7632 1 0.0
Mn1 Mn+2 0.8801 0.8962 0.5 1 0.0
Cl1 Cl-1 0.9341 0.6206 0.7647 1 0.0
